data_4510110
loop_
_publ_author_name
'Mukherjee, Arijit'
'Desiraju, Gautam R.'

_publ_section_title
;
 Combinatorial Exploration of the Structural Landscape of Acid--Pyridine
 Cocrystals
;
_journal_issue 3
_journal_name_full 'Crystal Growth &amp; Design'
_journal_page_first 1375
_journal_paper_doi 10.1021/cg401851z
_journal_volume 14
_journal_year 2014
_chemical_formula_sum 'C15 H20 N2 O3'
_chemical_formula_weight 276.33
_chemical_name_systematic
;
 ?
;
_space_group_IT_number 9
_symmetry_cell_setting monoclinic
_symmetry_space_group_name_Hall 'C -2yc'
_symmetry_space_group_name_H-M 'C 1 c 1'
_atom_sites_solution_hydrogens geom
_atom_sites_solution_primary direct
_atom_sites_solution_secondary difmap
_audit_creation_method SHELXL-97
_cell_angle_alpha 90.00
_cell_angle_beta 94.544(7)
_cell_angle_gamma 90.00
_cell_formula_units_Z 4
_cell_length_a 6.6469(8)
_cell_length_b 12.9935(15)
_cell_length_c 16.782(2)
_cell_measurement_reflns_used 7253
_cell_measurement_temperature 150(2)
_cell_measurement_theta_max 27.5
_cell_measurement_theta_min 3.1
_cell_volume 1444.8(3)
_computing_cell_refinement
;
CrystalClear-SM Expert 2.0 rc14 (Rigaku, 2009)
;
_computing_data_collection
;
CrystalClear-SM Expert 2.0 rc14 (Rigaku, 2009)
;
_computing_data_reduction
;
CrystalClear-SM Expert 2.0 rc14 (Rigaku, 2009)
;
_computing_structure_refinement 'SHELXL-97 (Sheldrick, 2008)'
_computing_structure_solution 'SHELXL-97 (Sheldrick, 2008)'
_diffrn_ambient_temperature 150(2)
_diffrn_detector CCD
_diffrn_detector_area_resol_mean 13.6612
_diffrn_measured_fraction_theta_full 0.999
_diffrn_measured_fraction_theta_max 0.999
_diffrn_measurement_device
;
XtaLABmini: Fixed Chi 2 circle
;
_diffrn_measurement_device_type
;
Rigaku Mercury375R (2x2 bin mode)
;
_diffrn_measurement_specimen_support Fiber
_diffrn_radiation_monochromator 'Graphite Monochromator'
_diffrn_radiation_source 'fine-focus sealed tube'
_diffrn_radiation_type MoK\a
_diffrn_radiation_wavelength 0.71073
_diffrn_reflns_av_R_equivalents 0.0249
_diffrn_reflns_av_sigmaI/netI 0.0344
_diffrn_reflns_limit_h_max 8
_diffrn_reflns_limit_h_min -8
_diffrn_reflns_limit_k_max 16
_diffrn_reflns_limit_k_min -16
_diffrn_reflns_limit_l_max 21
_diffrn_reflns_limit_l_min -21
_diffrn_reflns_number 7602
_diffrn_reflns_theta_full 27.48
_diffrn_reflns_theta_max 27.48
_diffrn_reflns_theta_min 3.14
_exptl_absorpt_coefficient_mu 0.089
_exptl_absorpt_correction_T_max 1.000
_exptl_absorpt_correction_T_min 0.829
_exptl_absorpt_correction_type multi-scan
_exptl_absorpt_process_details 'Jacobson, R. (1998) Private communication'
_exptl_crystal_density_diffrn 1.270
_exptl_crystal_density_method 'not measured'
_exptl_crystal_F_000 592
_exptl_crystal_size_max 0.30
_exptl_crystal_size_mid 0.20
_exptl_crystal_size_min 0.10
_refine_diff_density_max 0.194
_refine_diff_density_min -0.215
_refine_diff_density_rms 0.036
_refine_ls_extinction_method none
_refine_ls_goodness_of_fit_ref 1.062
_refine_ls_hydrogen_treatment mixed
_refine_ls_matrix_type full
_refine_ls_number_parameters 196
_refine_ls_number_reflns 3326
_refine_ls_number_restraints 2
_refine_ls_restrained_S_all 1.062
_refine_ls_R_factor_all 0.0452
_refine_ls_R_factor_gt 0.0395
_refine_ls_shift/su_max 0.000
_refine_ls_shift/su_mean 0.000
_refine_ls_structure_factor_coef Fsqd
_refine_ls_weighting_details 'calc w=1/[\s^2^(Fo^2^)+(0.0456P)^2^+0.3124P] where P=(Fo^2^+2Fc^2^)/3'
_refine_ls_weighting_scheme calc
_refine_ls_wR_factor_gt 0.0912
_refine_ls_wR_factor_ref 0.0942
_reflns_number_gt 2986
_reflns_number_total 3326
_reflns_threshold_expression >2\s(I)
_cod_data_source_file cg401851z_si_002.cif
_cod_data_source_block 34-I
_cod_depositor_comments
;
The following automatic conversions were performed:

'_exptl_absorpt_correction_type' value 'Multi-scan' changed to
'multi-scan' according to
/usr/data/users/saulius/crontab/automatic-downloads/current/ACS/lib/dictionaries/cif_core.dic
dictionary named 'cif_core.dic' version 2.4.2 from 2011-04-26.

Automatic conversion script
Id: cif_fix_values 2281 2013-09-26 08:29:07Z andrius 
;
_cod_original_cell_volume 1444.9(3)
_cod_original_sg_symbol_H-M 'C c'
_cod_database_code 4510110

loop_
_symmetry_equiv_pos_as_xyz
'x, y, z'
'x, -y, z+1/2'
'x+1/2, y+1/2, z'
'x+1/2, -y+1/2, z+1/2'

loop_
_atom_site_label
_atom_site_type_symbol
_atom_site_fract_x
_atom_site_fract_y
_atom_site_fract_z
_atom_site_U_iso_or_equiv
_atom_site_adp_type
_atom_site_occupancy
_atom_site_symmetry_multiplicity
_atom_site_calc_flag
_atom_site_refinement_flags
O3 O 0.8988(2) 0.65086(13) 0.57375(8) 0.0438(4) Uani 1 1 d .
H1N H 0.359(3) 0.6306(15) 0.6200(13) 0.035(6) Uiso 1 1 d .
H1B H 0.795(4) 0.6634(17) 0.5438(14) 0.045(7) Uiso 1 1 d .
H1A H 1.001(5) 0.6504(19) 0.5382(18) 0.066(8) Uiso 1 1 d .
C1 C 0.2888(2) 0.65439(12) 0.37421(9) 0.0206(3) Uani 1 1 d .
O2 O 0.27429(18) 0.64655(11) 0.51463(7) 0.0365(3) Uani 1 1 d .
C11 C 0.4761(3) 0.60131(12) 0.83368(10) 0.0243(3) Uani 1 1 d .
C4 C 0.1155(3) 0.63612(12) 0.21635(10) 0.0255(4) Uani 1 1 d .
N1 N 0.3874(2) 0.62120(11) 0.66950(9) 0.0293(3) Uani 1 1 d .
N2 N 0.5188(2) 0.59359(11) 0.91262(8) 0.0315(4) Uani 1 1 d .
C3 C 0.3212(3) 0.65288(13) 0.23204(10) 0.0282(4) Uani 1 1 d .
H3 H 0.4029 0.6582 0.1897 0.034 Uiso 1 1 calc R
C2 C 0.4063(2) 0.66184(12) 0.30960(10) 0.0252(4) Uani 1 1 d .
H2 H 0.5445 0.6730 0.3187 0.030 Uiso 1 1 calc R
O1 O 0.56991(18) 0.67914(11) 0.46733(8) 0.0388(3) Uani 1 1 d .
C6 C 0.0828(2) 0.63864(13) 0.35898(9) 0.0230(3) Uani 1 1 d .
H6 H 0.0011 0.6340 0.4013 0.028 Uiso 1 1 calc R
C7 C 0.3862(2) 0.66104(12) 0.45833(9) 0.0240(3) Uani 1 1 d .
C5 C -0.0023(2) 0.62975(13) 0.28094(10) 0.0261(4) Uani 1 1 d .
H5 H -0.1406 0.6194 0.2718 0.031 Uiso 1 1 calc R
C12 C 0.2780(3) 0.62198(13) 0.79978(10) 0.0267(4) Uani 1 1 d .
H12 H 0.1732 0.6294 0.8329 0.032 Uiso 1 1 calc R
C8 C 0.0211(3) 0.62482(16) 0.13230(11) 0.0384(5) Uani 1 1 d .
H8A H 0.0765 0.6755 0.0987 0.058 Uiso 1 1 calc R
H8C H -0.1222 0.6344 0.1319 0.058 Uiso 1 1 calc R
H8B H 0.0487 0.5573 0.1127 0.058 Uiso 1 1 calc R
C13 C 0.2399(3) 0.63103(13) 0.71940(11) 0.0285(4) Uani 1 1 d .
H13 H 0.1089 0.6443 0.6984 0.034 Uiso 1 1 calc R
C10 C 0.6259(3) 0.59034(13) 0.77883(10) 0.0277(4) Uani 1 1 d .
H10 H 0.7583 0.5757 0.7974 0.033 Uiso 1 1 calc R
C9 C 0.5771(3) 0.60112(13) 0.69918(10) 0.0299(4) Uani 1 1 d .
H9 H 0.6779 0.5944 0.6641 0.036 Uiso 1 1 calc R
C14 C 0.3641(4) 0.60999(16) 0.96813(11) 0.0473(6) Uani 1 1 d .
H14C H 0.2921 0.6724 0.9544 0.071 Uiso 1 1 calc R
H14B H 0.4265 0.6154 1.0215 0.071 Uiso 1 1 calc R
H14A H 0.2718 0.5530 0.9651 0.071 Uiso 1 1 calc R
C15 C 0.7234(3) 0.56878(16) 0.94557(12) 0.0443(5) Uani 1 1 d .
H15A H 0.7689 0.5075 0.9206 0.066 Uiso 1 1 calc R
H15C H 0.7233 0.5578 1.0021 0.066 Uiso 1 1 calc R
H15B H 0.8122 0.6248 0.9356 0.066 Uiso 1 1 calc R

loop_
_atom_site_aniso_label
_atom_site_aniso_U_11
_atom_site_aniso_U_22
_atom_site_aniso_U_33
_atom_site_aniso_U_23
_atom_site_aniso_U_13
_atom_site_aniso_U_12
O3 0.0270(7) 0.0793(11) 0.0249(7) 0.0106(6) 0.0008(6) 0.0057(7)
C1 0.0222(8) 0.0191(7) 0.0201(7) 0.0005(6) -0.0010(6) 0.0007(6)
O2 0.0306(7) 0.0605(9) 0.0181(6) 0.0021(6) -0.0008(5) -0.0037(6)
C11 0.0332(9) 0.0179(7) 0.0211(8) 0.0009(6) -0.0013(6) -0.0009(6)
C4 0.0344(10) 0.0200(8) 0.0219(8) 0.0002(6) 0.0003(7) 0.0031(7)
N1 0.0372(8) 0.0341(8) 0.0161(7) 0.0023(6) -0.0014(6) -0.0060(6)
N2 0.0443(9) 0.0264(7) 0.0228(7) 0.0000(6) -0.0036(7) 0.0028(7)
C3 0.0337(9) 0.0305(9) 0.0215(8) 0.0010(6) 0.0098(7) -0.0003(7)
C2 0.0204(8) 0.0268(8) 0.0287(9) 0.0014(6) 0.0049(6) 0.0000(6)
O1 0.0248(6) 0.0566(8) 0.0335(7) -0.0023(6) -0.0067(5) -0.0055(6)
C6 0.0215(8) 0.0270(8) 0.0208(8) 0.0002(6) 0.0033(6) -0.0007(6)
C7 0.0245(9) 0.0243(8) 0.0223(8) 0.0001(6) -0.0039(6) 0.0011(6)
C5 0.0216(8) 0.0296(9) 0.0264(9) -0.0009(7) -0.0029(7) 0.0004(6)
C12 0.0284(8) 0.0263(9) 0.0258(9) 0.0004(6) 0.0044(7) -0.0002(7)
C8 0.0531(12) 0.0400(11) 0.0211(9) -0.0018(7) -0.0029(8) 0.0000(9)
C13 0.0251(8) 0.0301(9) 0.0294(9) 0.0029(7) -0.0040(7) -0.0018(7)
C10 0.0237(8) 0.0286(9) 0.0302(9) 0.0030(7) -0.0021(7) -0.0012(7)
C9 0.0319(9) 0.0328(9) 0.0261(9) 0.0018(7) 0.0087(7) -0.0037(7)
C14 0.0779(16) 0.0425(11) 0.0222(9) -0.0015(8) 0.0085(10) 0.0153(11)
C15 0.0521(12) 0.0426(11) 0.0348(10) 0.0049(9) -0.0168(9) 0.0017(10)

loop_
_atom_type_symbol
_atom_type_description
_atom_type_scat_dispersion_real
_atom_type_scat_dispersion_imag
_atom_type_scat_source
C C 0.0033 0.0016 'International Tables Vol C Tables 4.2.6.8 and 6.1.1.4'
H H 0.0000 0.0000 'International Tables Vol C Tables 4.2.6.8 and 6.1.1.4'
N N 0.0061 0.0033 'International Tables Vol C Tables 4.2.6.8 and 6.1.1.4'
O O 0.0106 0.0060 'International Tables Vol C Tables 4.2.6.8 and 6.1.1.4'

loop_
_geom_angle_atom_site_label_1
_geom_angle_atom_site_label_2
_geom_angle_atom_site_label_3
_geom_angle
H1B O3 H1A 103(2)
C6 C1 C2 118.30(13)
C6 C1 C7 121.64(13)
C2 C1 C7 120.05(13)
N2 C11 C10 122.15(15)
N2 C11 C12 121.95(15)
C10 C11 C12 115.90(14)
C3 C4 C5 117.95(15)
C3 C4 C8 121.61(16)
C5 C4 C8 120.43(16)
C9 N1 C13 119.76(15)
C9 N1 H1N 121.6(15)
C13 N1 H1N 118.6(15)
C11 N2 C14 121.20(16)
C11 N2 C15 120.61(15)
C14 N2 C15 118.20(15)
C2 C3 C4 121.00(15)
C2 C3 H3 119.5
C4 C3 H3 119.5
C3 C2 C1 121.03(14)
C3 C2 H2 119.5
C1 C2 H2 119.5
C1 C6 C5 120.51(15)
C1 C6 H6 119.7
C5 C6 H6 119.7
O1 C7 O2 124.73(15)
O1 C7 C1 118.01(14)
O2 C7 C1 117.25(14)
C4 C5 C6 121.20(15)
C4 C5 H5 119.4
C6 C5 H5 119.4
C13 C12 C11 120.60(15)
C13 C12 H12 119.7
C11 C12 H12 119.7
C4 C8 H8A 109.5
C4 C8 H8C 109.5
H8A C8 H8C 109.5
C4 C8 H8B 109.5
H8A C8 H8B 109.5
H8C C8 H8B 109.5
N1 C13 C12 121.52(16)
N1 C13 H13 119.2
C12 C13 H13 119.2
C9 C10 C11 120.28(15)
C9 C10 H10 119.9
C11 C10 H10 119.9
N1 C9 C10 121.94(16)
N1 C9 H9 119.0
C10 C9 H9 119.0
N2 C14 H14C 109.5
N2 C14 H14B 109.5
H14C C14 H14B 109.5
N2 C14 H14A 109.5
H14C C14 H14A 109.5
H14B C14 H14A 109.5
N2 C15 H15A 109.5
N2 C15 H15C 109.5
H15A C15 H15C 109.5
N2 C15 H15B 109.5
H15A C15 H15B 109.5
H15C C15 H15B 109.5

loop_
_geom_bond_atom_site_label_1
_geom_bond_atom_site_label_2
_geom_bond_distance
O3 H1B 0.83(2)
O3 H1A 0.94(3)
C1 C6 1.388(2)
C1 C2 1.389(2)
C1 C7 1.508(2)
O2 C7 1.262(2)
C11 N2 1.336(2)
C11 C10 1.416(2)
C11 C12 1.418(2)
C4 C3 1.389(2)
C4 C5 1.389(2)
C4 C8 1.505(2)
N1 C9 1.344(2)
N1 C13 1.345(2)
N1 H1N 0.85(2)
N2 C14 1.457(3)
N2 C15 1.463(2)
C3 C2 1.382(2)
C3 H3 0.9300
C2 H2 0.9300
O1 C7 1.241(2)
C6 C5 1.390(2)
C6 H6 0.9300
C5 H5 0.9300
C12 C13 1.358(2)
C12 H12 0.9300
C8 H8A 0.9600
C8 H8C 0.9600
C8 H8B 0.9600
C13 H13 0.9300
C10 C9 1.358(2)
C10 H10 0.9300
C9 H9 0.9300
C14 H14C 0.9600
C14 H14B 0.9600
C14 H14A 0.9600
C15 H15A 0.9600
C15 H15C 0.9600
C15 H15B 0.9600
